data_7015052
loop_
_publ_author_name
'Sgro, Michael J.'
'Stephan, Douglas W.'

_publ_section_title
;
 Non-innocent reactivity of bis-phosphinimine pincer ligands in
 palladium complexes
;
_journal_issue 11
_journal_name_full 'Dalton Transactions'
_journal_page_first 2419
_journal_paper_doi 10.1039/c0dt01623c
_journal_volume 40
_journal_year 2011
_chemical_formula_sum 'C44 H37 Cl N2 P2 Pd'
_chemical_formula_weight 797.55
_space_group_IT_number 14
_symmetry_cell_setting monoclinic
_symmetry_space_group_name_Hall '-P 2yn'
_symmetry_space_group_name_H-M 'P 1 21/n 1'
_atom_sites_solution_hydrogens geom
_atom_sites_solution_primary direct
_atom_sites_solution_secondary difmap
_audit_creation_method SHELXL-97
_cell_angle_alpha 90.00
_cell_angle_beta 113.361(2)
_cell_angle_gamma 90.00
_cell_formula_units_Z 4
_cell_length_a 14.2900(6)
_cell_length_b 18.7692(8)
_cell_length_c 14.7213(6)
_cell_measurement_reflns_used 9930
_cell_measurement_temperature 150(2)
_cell_measurement_theta_max 27.52
_cell_measurement_theta_min 2.17
_cell_volume 3624.8(3)
_computing_cell_refinement 'Bruker SMART'
_computing_data_collection 'Bruker SMART'
_computing_data_reduction 'Bruker SAINT'
_computing_molecular_graphics 'Bruker SHELXTL'
_computing_publication_material 'Bruker SHELXTL'
_computing_structure_refinement 'SHELXL-97 (Sheldrick, 1997)'
_computing_structure_solution 'SHELXS-97 (Sheldrick, 1990)'
_diffrn_ambient_temperature 150(2)
_diffrn_measured_fraction_theta_full 1.000
_diffrn_measured_fraction_theta_max 1.000
_diffrn_measurement_device_type 'CCD area detector'
_diffrn_measurement_method 'phi and omega scans'
_diffrn_radiation_monochromator graphite
_diffrn_radiation_source 'fine-focus sealed tube'
_diffrn_radiation_type MoK\a
_diffrn_radiation_wavelength 0.71073
_diffrn_reflns_av_R_equivalents 0.0288
_diffrn_reflns_av_sigmaI/netI 0.0256
_diffrn_reflns_limit_h_max 16
_diffrn_reflns_limit_h_min -16
_diffrn_reflns_limit_k_max 20
_diffrn_reflns_limit_k_min -22
_diffrn_reflns_limit_l_max 17
_diffrn_reflns_limit_l_min -17
_diffrn_reflns_number 27217
_diffrn_reflns_theta_full 25.00
_diffrn_reflns_theta_max 25.00
_diffrn_reflns_theta_min 1.68
_exptl_absorpt_coefficient_mu 0.709
_exptl_absorpt_correction_T_max 0.7456
_exptl_absorpt_correction_T_min 0.6223
_exptl_absorpt_correction_type multi-scan
_exptl_absorpt_process_details SADABS
_exptl_crystal_colour yellow
_exptl_crystal_density_diffrn 1.461
_exptl_crystal_description plate
_exptl_crystal_F_000 1632
_exptl_crystal_size_max 0.30
_exptl_crystal_size_mid 0.20
_exptl_crystal_size_min 0.10
_refine_diff_density_max 0.405
_refine_diff_density_min -0.427
_refine_diff_density_rms 0.053
_refine_ls_extinction_method none
_refine_ls_goodness_of_fit_ref 1.018
_refine_ls_hydrogen_treatment constr
_refine_ls_matrix_type full
_refine_ls_number_parameters 451
_refine_ls_number_reflns 6375
_refine_ls_number_restraints 0
_refine_ls_restrained_S_all 1.018
_refine_ls_R_factor_all 0.0304
_refine_ls_R_factor_gt 0.0232
_refine_ls_shift/su_max 0.006
_refine_ls_shift/su_mean 0.000
_refine_ls_structure_factor_coef Fsqd
_refine_ls_weighting_details 'calc w=1/[\s^2^(Fo^2^)+(0.0260P)^2^+2.1429P] where P=(Fo^2^+2Fc^2^)/3'
_refine_ls_weighting_scheme calc
_refine_ls_wR_factor_gt 0.0554
_refine_ls_wR_factor_ref 0.0587
_reflns_number_gt 5473
_reflns_number_total 6375
_reflns_threshold_expression >2sigma(I)
_cod_data_source_file C0DT01623C.TXT
_cod_data_source_block C44H37ClN2P2Pd_Compound(2)
_cod_depositor_comments
;
The following automatic conversions were performed:
'_symmetry_cell_setting' value 'Monoclinic' changed to 'monoclinic'
according to '/home/saulius/struct/CIF-dictionaries/cif_core.dic'
dictionary named 'cif_core.dic' version 2.4.1 from 2010-06-29.

Automatic conversion script
Id: cif_fix_enum 1555 2011-01-17 13:19:09Z saulius 
;
_cod_original_sg_symbol_H-M P2(1)/n
_cod_database_code 7015052

loop_
_symmetry_equiv_pos_as_xyz
'x, y, z'
'-x+1/2, y+1/2, -z+1/2'
'-x, -y, -z'
'x-1/2, -y-1/2, z-1/2'

loop_
_atom_site_label
_atom_site_type_symbol
_atom_site_fract_x
_atom_site_fract_y
_atom_site_fract_z
_atom_site_U_iso_or_equiv
_atom_site_adp_type
_atom_site_occupancy
_atom_site_symmetry_multiplicity
_atom_site_calc_flag
_atom_site_refinement_flags
_atom_site_disorder_assembly
_atom_site_disorder_group
Pd1 Pd 0.751825(11) 1.004411(7) 0.507447(10) 0.01422(5) Uani 1 1 d . . .
Cl1 Cl 0.72370(4) 0.88562(3) 0.43596(3) 0.02017(11) Uani 1 1 d . . .
P1 P 0.67150(4) 1.02914(3) 0.27143(4) 0.01772(12) Uani 1 1 d . . .
P2 P 0.80986(4) 0.89845(3) 0.69744(4) 0.01691(12) Uani 1 1 d . . .
N1 N 0.70977(13) 1.06381(9) 0.37886(12) 0.0194(4) Uani 1 1 d . . .
N2 N 0.80099(13) 0.97787(9) 0.65595(12) 0.0174(4) Uani 1 1 d . . .
C1 C 0.77674(15) 1.09839(10) 0.56365(14) 0.0161(4) Uani 1 1 d . . .
C2 C 0.75158(15) 1.15750(11) 0.50116(14) 0.0183(4) Uani 1 1 d . . .
C4 C 0.77118(16) 1.22569(11) 0.54338(16) 0.0248(5) Uani 1 1 d . . .
H4 H 0.7553 1.2659 0.5031 0.030 Uiso 1 1 calc R . .
C6 C 0.81439(17) 1.23300(12) 0.64566(17) 0.0278(5) Uani 1 1 d . . .
H6 H 0.8271 1.2783 0.6734 0.033 Uiso 1 1 calc R . .
C5 C 0.83883(16) 1.17369(11) 0.70705(15) 0.0234(5) Uani 1 1 d . . .
H5 H 0.8673 1.1795 0.7754 0.028 Uiso 1 1 calc R . .
C3 C 0.82067(15) 1.10573(10) 0.66636(14) 0.0166(4) Uani 1 1 d . . .
C7 C 0.70287(16) 1.14201(11) 0.39274(15) 0.0193(4) Uani 1 1 d . . .
H7A H 0.6321 1.1569 0.3662 0.023 Uiso 1 1 calc R . .
H7B H 0.7378 1.1678 0.3582 0.023 Uiso 1 1 calc R . .
C8 C 0.84802(16) 1.03790(10) 0.72431(14) 0.0184(4) Uani 1 1 d . . .
H8A H 0.9215 1.0323 0.7542 0.022 Uiso 1 1 calc R . .
H8B H 0.8230 1.0388 0.7767 0.022 Uiso 1 1 calc R . .
C9 C 0.76547(16) 0.96583(11) 0.26824(15) 0.0205(5) Uani 1 1 d . . .
C10 C 0.86638(17) 0.97785(12) 0.33190(17) 0.0270(5) Uani 1 1 d . . .
H10 H 0.8838 1.0193 0.3695 0.032 Uiso 1 1 calc R . .
C12 C 0.94099(19) 0.92829(13) 0.33948(19) 0.0353(6) Uani 1 1 d . . .
H12 H 1.0084 0.9367 0.3817 0.042 Uiso 1 1 calc R . .
C14 C 0.9151(2) 0.86640(14) 0.2842(2) 0.0387(6) Uani 1 1 d . . .
H14 H 0.9648 0.8326 0.2902 0.046 Uiso 1 1 calc R . .
C13 C 0.8155(2) 0.85491(13) 0.22014(19) 0.0359(6) Uani 1 1 d . . .
H13 H 0.7984 0.8135 0.1823 0.043 Uiso 1 1 calc R . .
C11 C 0.74046(18) 0.90424(12) 0.21141(17) 0.0271(5) Uani 1 1 d . . .
H11 H 0.6735 0.8962 0.1676 0.032 Uiso 1 1 calc R . .
C15 C 0.54909(16) 0.98432(11) 0.23002(15) 0.0200(4) Uani 1 1 d . . .
C16 C 0.50682(16) 0.96789(11) 0.29772(16) 0.0220(5) Uani 1 1 d . . .
H16 H 0.5405 0.9806 0.3639 0.026 Uiso 1 1 calc R . .
C18 C 0.41355(17) 0.93222(12) 0.26615(18) 0.0295(5) Uani 1 1 d . . .
H18 H 0.3849 0.9214 0.3113 0.035 Uiso 1 1 calc R . .
C20 C 0.36390(18) 0.91313(12) 0.16846(19) 0.0342(6) Uani 1 1 d . . .
H20 H 0.3021 0.8890 0.1479 0.041 Uiso 1 1 calc R . .
C19 C 0.40530(18) 0.92950(13) 0.10076(18) 0.0353(6) Uani 1 1 d . . .
H19 H 0.3713 0.9166 0.0348 0.042 Uiso 1 1 calc R . .
C17 C 0.49721(17) 0.96511(12) 0.13108(16) 0.0278(5) Uani 1 1 d . . .
H17 H 0.5247 0.9764 0.0852 0.033 Uiso 1 1 calc R . .
C21 C 0.65674(17) 1.09864(11) 0.18170(14) 0.0225(5) Uani 1 1 d . . .
C22 C 0.56563(19) 1.13702(12) 0.14124(16) 0.0298(5) Uani 1 1 d . . .
H22 H 0.5088 1.1217 0.1516 0.036 Uiso 1 1 calc R . .
C24 C 0.5597(2) 1.19782(13) 0.08563(17) 0.0367(6) Uani 1 1 d . . .
H24 H 0.4986 1.2228 0.0582 0.044 Uiso 1 1 calc R . .
C26 C 0.6438(2) 1.22132(13) 0.07085(17) 0.0379(6) Uani 1 1 d . . .
H26 H 0.6397 1.2625 0.0344 0.045 Uiso 1 1 calc R . .
C25 C 0.7340(2) 1.18386(13) 0.11001(16) 0.0347(6) Uani 1 1 d . . .
H25 H 0.7905 1.1997 0.0994 0.042 Uiso 1 1 calc R . .
C23 C 0.74111(18) 1.12247(12) 0.16537(15) 0.0270(5) Uani 1 1 d . . .
H23 H 0.8022 1.0974 0.1915 0.032 Uiso 1 1 calc R . .
C27 C 0.69111(16) 0.85284(11) 0.63132(14) 0.0207(5) Uani 1 1 d . . .
C31 C 0.59348(19) 0.75158(14) 0.54571(17) 0.0348(6) Uani 1 1 d . . .
H31 H 0.5905 0.7041 0.5268 0.042 Uiso 1 1 calc R . .
C32 C 0.50543(19) 0.79136(15) 0.51566(17) 0.0380(6) Uani 1 1 d . . .
H32 H 0.4433 0.7706 0.4769 0.046 Uiso 1 1 calc R . .
C30 C 0.50915(18) 0.86224(14) 0.54302(18) 0.0353(6) Uani 1 1 d . . .
H30 H 0.4496 0.8890 0.5230 0.042 Uiso 1 1 calc R . .
C28 C 0.60199(17) 0.89307(13) 0.60038(16) 0.0269(5) Uani 1 1 d . . .
H28 H 0.6048 0.9408 0.6183 0.032 Uiso 1 1 calc R . .
C39 C 0.91234(16) 0.84494(11) 0.69009(15) 0.0211(5) Uani 1 1 d . . .
C41 C 0.95861(16) 0.86772(12) 0.62809(16) 0.0240(5) Uani 1 1 d . . .
H41 H 0.9374 0.9097 0.5922 0.029 Uiso 1 1 calc R . .
C43 C 1.03660(17) 0.82760(13) 0.61983(18) 0.0324(6) Uani 1 1 d . . .
H43 H 1.0674 0.8427 0.5781 0.039 Uiso 1 1 calc R . .
C44 C 1.06834(18) 0.76560(13) 0.6732(2) 0.0377(6) Uani 1 1 d . . .
H44 H 1.1206 0.7390 0.6673 0.045 Uiso 1 1 calc R . .
C42 C 1.02349(18) 0.74244(12) 0.73545(19) 0.0365(6) Uani 1 1 d . . .
H42 H 1.0456 0.7006 0.7716 0.044 Uiso 1 1 calc R . .
C40 C 0.94513(17) 0.78186(12) 0.74382(17) 0.0293(5) Uani 1 1 d . . .
H40 H 0.9144 0.7663 0.7853 0.035 Uiso 1 1 calc R . .
C33 C 0.83397(17) 0.90286(11) 0.82808(15) 0.0218(5) Uani 1 1 d . . .
C34 C 0.75355(18) 0.91398(11) 0.85702(16) 0.0260(5) Uani 1 1 d . . .
H34 H 0.6868 0.9134 0.8100 0.031 Uiso 1 1 calc R . .
C36 C 0.7726(2) 0.92586(12) 0.95572(17) 0.0341(6) Uani 1 1 d . . .
H36 H 0.7186 0.9327 0.9748 0.041 Uiso 1 1 calc R . .
C38 C 0.8714(2) 0.92753(13) 1.02569(17) 0.0384(6) Uani 1 1 d . . .
H38 H 0.8839 0.9358 1.0918 0.046 Uiso 1 1 calc R . .
C37 C 0.9517(2) 0.91699(12) 0.99758(17) 0.0359(6) Uani 1 1 d . . .
H37 H 1.0182 0.9182 1.0449 0.043 Uiso 1 1 calc R . .
C35 C 0.93391(18) 0.90460(12) 0.89945(16) 0.0282(5) Uani 1 1 d . . .
H35 H 0.9884 0.8974 0.8810 0.034 Uiso 1 1 calc R . .
C29 C 0.68677(18) 0.78182(11) 0.60402(15) 0.0256(5) Uani 1 1 d . . .
H29 H 0.7460 0.7546 0.6246 0.031 Uiso 1 1 calc R . .

loop_
_atom_site_aniso_label
_atom_site_aniso_U_11
_atom_site_aniso_U_22
_atom_site_aniso_U_33
_atom_site_aniso_U_23
_atom_site_aniso_U_13
_atom_site_aniso_U_12
Pd1 0.01658(9) 0.01145(9) 0.01333(8) -0.00040(6) 0.00456(6) -0.00056(6)
Cl1 0.0293(3) 0.0139(3) 0.0186(2) -0.00145(18) 0.0109(2) -0.0021(2)
P1 0.0199(3) 0.0170(3) 0.0152(3) 0.0013(2) 0.0058(2) -0.0009(2)
P2 0.0186(3) 0.0152(3) 0.0152(2) 0.0008(2) 0.0048(2) 0.0001(2)
N1 0.0249(10) 0.0137(9) 0.0172(8) 0.0006(7) 0.0058(8) -0.0015(7)
N2 0.0211(10) 0.0138(9) 0.0155(8) 0.0002(6) 0.0054(7) 0.0003(7)
C1 0.0132(10) 0.0140(11) 0.0213(10) -0.0022(8) 0.0069(9) -0.0013(8)
C2 0.0169(11) 0.0156(11) 0.0240(11) -0.0005(8) 0.0098(9) 0.0002(8)
C4 0.0287(13) 0.0133(11) 0.0312(12) 0.0022(9) 0.0105(10) 0.0012(9)
C6 0.0321(13) 0.0155(12) 0.0336(12) -0.0074(9) 0.0106(11) -0.0014(9)
C5 0.0255(12) 0.0219(12) 0.0207(11) -0.0053(9) 0.0072(10) 0.0007(9)
C3 0.0145(11) 0.0160(11) 0.0197(10) -0.0023(8) 0.0073(9) -0.0003(8)
C7 0.0200(11) 0.0152(11) 0.0230(11) 0.0022(8) 0.0090(9) 0.0005(8)
C8 0.0199(11) 0.0188(11) 0.0147(10) -0.0023(8) 0.0049(9) -0.0014(9)
C9 0.0255(12) 0.0198(12) 0.0200(10) 0.0048(8) 0.0130(10) 0.0002(9)
C10 0.0262(13) 0.0256(13) 0.0318(12) 0.0038(9) 0.0142(11) 0.0000(10)
C12 0.0244(13) 0.0426(16) 0.0429(15) 0.0103(12) 0.0177(12) 0.0037(11)
C14 0.0390(16) 0.0338(15) 0.0600(17) 0.0137(12) 0.0373(15) 0.0117(12)
C13 0.0499(17) 0.0222(13) 0.0517(16) -0.0038(11) 0.0374(14) -0.0010(11)
C11 0.0310(13) 0.0262(13) 0.0295(12) -0.0021(9) 0.0178(11) -0.0028(10)
C15 0.0190(11) 0.0159(11) 0.0215(10) 0.0005(8) 0.0042(9) 0.0020(8)
C16 0.0210(12) 0.0191(11) 0.0235(11) -0.0012(8) 0.0064(9) 0.0029(9)
C18 0.0251(13) 0.0242(13) 0.0408(14) 0.0028(10) 0.0148(11) 0.0009(10)
C20 0.0192(13) 0.0229(13) 0.0512(16) -0.0062(11) 0.0039(12) -0.0033(10)
C19 0.0303(14) 0.0310(14) 0.0303(13) -0.0082(10) -0.0033(11) 0.0006(11)
C17 0.0297(13) 0.0270(13) 0.0214(11) -0.0013(9) 0.0044(10) -0.0002(10)
C21 0.0322(13) 0.0179(11) 0.0143(10) -0.0002(8) 0.0059(9) -0.0037(9)
C22 0.0373(14) 0.0257(13) 0.0270(12) 0.0065(10) 0.0134(11) 0.0034(11)
C24 0.0469(16) 0.0262(14) 0.0314(13) 0.0079(10) 0.0097(12) 0.0070(11)
C26 0.0572(18) 0.0226(13) 0.0235(12) 0.0046(10) 0.0049(12) -0.0099(12)
C25 0.0402(15) 0.0362(15) 0.0216(11) 0.0014(10) 0.0057(11) -0.0212(12)
C23 0.0293(13) 0.0286(13) 0.0168(10) 0.0004(9) 0.0026(10) -0.0084(10)
C27 0.0239(12) 0.0242(12) 0.0153(10) 0.0005(8) 0.0091(9) -0.0061(9)
C31 0.0455(16) 0.0311(14) 0.0288(12) -0.0039(10) 0.0157(12) -0.0185(12)
C32 0.0305(15) 0.0571(19) 0.0253(13) -0.0063(11) 0.0100(11) -0.0219(13)
C30 0.0213(13) 0.0552(17) 0.0296(12) -0.0001(12) 0.0104(11) -0.0044(11)
C28 0.0258(13) 0.0311(13) 0.0263(11) -0.0037(9) 0.0129(10) -0.0042(10)
C39 0.0176(11) 0.0163(11) 0.0229(11) -0.0049(8) 0.0009(9) -0.0011(8)
C41 0.0185(12) 0.0214(12) 0.0269(11) -0.0057(9) 0.0033(10) -0.0007(9)
C43 0.0223(13) 0.0322(14) 0.0413(14) -0.0130(11) 0.0111(11) -0.0024(10)
C44 0.0185(13) 0.0280(14) 0.0562(16) -0.0159(12) 0.0038(12) 0.0025(10)
C42 0.0266(13) 0.0175(13) 0.0464(15) -0.0029(10) -0.0058(12) 0.0055(10)
C40 0.0286(13) 0.0204(12) 0.0309(12) -0.0004(9) 0.0033(10) 0.0007(10)
C33 0.0313(13) 0.0133(11) 0.0174(10) 0.0023(8) 0.0061(10) -0.0021(9)
C34 0.0351(14) 0.0194(12) 0.0239(11) 0.0019(9) 0.0121(10) -0.0013(10)
C36 0.0535(17) 0.0246(13) 0.0313(13) 0.0017(10) 0.0244(13) -0.0009(11)
C38 0.0669(19) 0.0268(14) 0.0195(12) 0.0018(10) 0.0150(13) 0.0006(12)
C37 0.0457(16) 0.0264(14) 0.0217(12) 0.0019(9) -0.0014(11) 0.0014(11)
C35 0.0345(14) 0.0211(12) 0.0234(11) 0.0023(9) 0.0055(10) 0.0024(10)
C29 0.0321(13) 0.0228(12) 0.0216(11) 0.0006(9) 0.0103(10) -0.0071(10)

loop_
_atom_type_symbol
_atom_type_description
_atom_type_scat_dispersion_real
_atom_type_scat_dispersion_imag
_atom_type_scat_source
C C 0.0033 0.0016 'International Tables Vol C Tables 4.2.6.8 and 6.1.1.4'
H H 0.0000 0.0000 'International Tables Vol C Tables 4.2.6.8 and 6.1.1.4'
N N 0.0061 0.0033 'International Tables Vol C Tables 4.2.6.8 and 6.1.1.4'
P P 0.1023 0.0942 'International Tables Vol C Tables 4.2.6.8 and 6.1.1.4'
Cl Cl 0.1484 0.1585 'International Tables Vol C Tables 4.2.6.8 and 6.1.1.4'
Pd Pd -0.9988 1.0072 'International Tables Vol C Tables 4.2.6.8 and 6.1.1.4'

loop_
_geom_angle_atom_site_label_1
_geom_angle_atom_site_label_2
_geom_angle_atom_site_label_3
_geom_angle
_geom_angle_site_symmetry_1
_geom_angle_site_symmetry_3
_geom_angle_publ_flag
C1 Pd1 N1 80.58(7) . . ?
C1 Pd1 N2 80.74(7) . . ?
N1 Pd1 N2 161.31(7) . . ?
C1 Pd1 Cl1 178.79(6) . . ?
N1 Pd1 Cl1 99.21(5) . . ?
N2 Pd1 Cl1 99.48(5) . . ?
N1 P1 C9 109.16(9) . . ?
N1 P1 C21 108.98(9) . . ?
C9 P1 C21 109.14(10) . . ?
N1 P1 C15 115.37(9) . . ?
C9 P1 C15 108.27(10) . . ?
C21 P1 C15 105.74(10) . . ?
N2 P2 C27 108.77(9) . . ?
N2 P2 C39 115.95(9) . . ?
C27 P2 C39 108.31(10) . . ?
N2 P2 C33 108.39(9) . . ?
C27 P2 C33 109.64(9) . . ?
C39 P2 C33 105.65(10) . . ?
C7 N1 P1 121.53(13) . . ?
C7 N1 Pd1 114.59(12) . . ?
P1 N1 Pd1 123.28(9) . . ?
C8 N2 P2 120.26(13) . . ?
C8 N2 Pd1 113.94(12) . . ?
P2 N2 Pd1 124.73(9) . . ?
C2 C1 C3 121.60(18) . . ?
C2 C1 Pd1 119.42(15) . . ?
C3 C1 Pd1 118.98(15) . . ?
C1 C2 C4 118.69(18) . . ?
C1 C2 C7 116.02(17) . . ?
C4 C2 C7 125.28(18) . . ?
C6 C4 C2 119.71(19) . . ?
C5 C6 C4 121.0(2) . . ?
C6 C5 C3 119.99(19) . . ?
C5 C3 C1 119.00(18) . . ?
C5 C3 C8 125.01(18) . . ?
C1 C3 C8 115.95(17) . . ?
N1 C7 C2 108.04(16) . . ?
N2 C8 C3 108.31(16) . . ?
C11 C9 C10 119.4(2) . . ?
C11 C9 P1 123.14(17) . . ?
C10 C9 P1 117.26(16) . . ?
C12 C10 C9 120.3(2) . . ?
C14 C12 C10 119.9(2) . . ?
C13 C14 C12 119.8(2) . . ?
C14 C13 C11 120.7(2) . . ?
C13 C11 C9 119.8(2) . . ?
C16 C15 C17 119.3(2) . . ?
C16 C15 P1 119.81(16) . . ?
C17 C15 P1 120.87(16) . . ?
C15 C16 C18 119.8(2) . . ?
C20 C18 C16 120.1(2) . . ?
C18 C20 C19 120.4(2) . . ?
C20 C19 C17 120.0(2) . . ?
C19 C17 C15 120.4(2) . . ?
C23 C21 C22 119.0(2) . . ?
C23 C21 P1 119.96(17) . . ?
C22 C21 P1 120.15(16) . . ?
C24 C22 C21 120.3(2) . . ?
C26 C24 C22 120.3(2) . . ?
C24 C26 C25 120.1(2) . . ?
C26 C25 C23 120.4(2) . . ?
C25 C23 C21 120.0(2) . . ?
C29 C27 C28 119.8(2) . . ?
C29 C27 P2 122.50(17) . . ?
C28 C27 P2 117.52(16) . . ?
C32 C31 C29 120.5(2) . . ?
C31 C32 C30 120.2(2) . . ?
C32 C30 C28 119.7(2) . . ?
C30 C28 C27 120.2(2) . . ?
C41 C39 C40 119.5(2) . . ?
C41 C39 P2 118.32(16) . . ?
C40 C39 P2 122.19(17) . . ?
C43 C41 C39 119.8(2) . . ?
C44 C43 C41 120.1(2) . . ?
C43 C44 C42 120.7(2) . . ?
C44 C42 C40 119.6(2) . . ?
C42 C40 C39 120.2(2) . . ?
C34 C33 C35 119.2(2) . . ?
C34 C33 P2 119.90(16) . . ?
C35 C33 P2 120.34(17) . . ?
C36 C34 C33 120.2(2) . . ?
C38 C36 C34 120.3(2) . . ?
C36 C38 C37 120.0(2) . . ?
C38 C37 C35 120.5(2) . . ?
C37 C35 C33 119.9(2) . . ?
C27 C29 C31 119.6(2) . . ?

loop_
_geom_bond_atom_site_label_1
_geom_bond_atom_site_label_2
_geom_bond_distance
_geom_bond_site_symmetry_2
_geom_bond_publ_flag
Pd1 C1 1.9207(19) . ?
Pd1 N1 2.0701(16) . ?
Pd1 N2 2.0744(16) . ?
Pd1 Cl1 2.4300(5) . ?
P1 N1 1.5931(16) . ?
P1 C9 1.808(2) . ?
P1 C21 1.808(2) . ?
P1 C15 1.815(2) . ?
P2 N2 1.5967(17) . ?
P2 C27 1.803(2) . ?
P2 C39 1.814(2) . ?
P2 C33 1.816(2) . ?
N1 C7 1.490(3) . ?
N2 C8 1.482(3) . ?
C1 C2 1.394(3) . ?
C1 C3 1.395(3) . ?
C2 C4 1.402(3) . ?
C2 C7 1.495(3) . ?
C4 C6 1.389(3) . ?
C6 C5 1.388(3) . ?
C5 C3 1.389(3) . ?
C3 C8 1.496(3) . ?
C9 C11 1.388(3) . ?
C9 C10 1.392(3) . ?
C10 C12 1.386(3) . ?
C12 C14 1.382(4) . ?
C14 C13 1.377(4) . ?
C13 C11 1.383(3) . ?
C15 C16 1.390(3) . ?
C15 C17 1.394(3) . ?
C16 C18 1.396(3) . ?
C18 C20 1.375(3) . ?
C20 C19 1.380(4) . ?
C19 C17 1.381(3) . ?
C21 C23 1.393(3) . ?
C21 C22 1.398(3) . ?
C22 C24 1.387(3) . ?
C24 C26 1.375(4) . ?
C26 C25 1.378(4) . ?
C25 C23 1.391(3) . ?
C27 C29 1.387(3) . ?
C27 C28 1.393(3) . ?
C31 C32 1.377(4) . ?
C31 C29 1.389(3) . ?
C32 C30 1.385(4) . ?
C30 C28 1.385(3) . ?
C39 C41 1.390(3) . ?
C39 C40 1.397(3) . ?
C41 C43 1.390(3) . ?
C43 C44 1.377(4) . ?
C44 C42 1.380(4) . ?
C42 C40 1.388(3) . ?
C33 C34 1.391(3) . ?
C33 C35 1.398(3) . ?
C34 C36 1.386(3) . ?
C36 C38 1.379(4) . ?
C38 C37 1.380(4) . ?
C37 C35 1.384(3) . ?
